data_1553961
loop_
_publ_author_name
'Roy, Bivas Chandra'
'Debnath, Subhankar'
'Chakrabarti, Kaushik'
'Paul, Bhaskar'
'Maji, Milan'
'Kundu, Sabuj'

_publ_section_title
;
 ortho-Amino group functionalized 2,2&#x2032;-bipyridine based Ru(ii)
 complex catalysed alkylation of secondary alcohols, nitriles and amines
 using alcohols
;
_journal_issue 6
_journal_name_full 'Organic Chemistry Frontiers'
_journal_page_first 1008
_journal_paper_doi 10.1039/C7QO01061C
_journal_volume 5
_journal_year 2018
_chemical_formula_moiety 'C22 H28 Cl N4 Ru, F6 P'
_chemical_formula_sum 'C22 H28 Cl F6 N4 P Ru'
_chemical_formula_weight 629.97
_space_group_crystal_system orthorhombic
_space_group_IT_number 33
_space_group_name_Hall 'P 2c -2n'
_space_group_name_H-M_alt 'P n a 21'
_atom_sites_solution_hydrogens geom
_atom_sites_solution_primary direct
_audit_creation_date 2017-02-17
_audit_creation_method
;
Olex2 1.2
(compiled 2017.01.04 svn.r3372 for OlexSys, GUI svn.r5292)
;
_audit_update_record
;
2017-08-10 deposited with the CCDC.
2018-01-03 downloaded from the CCDC.
;
_cell_angle_alpha 90
_cell_angle_beta 90
_cell_angle_gamma 90
_cell_formula_units_Z 4
_cell_length_a 24.447(6)
_cell_length_b 12.950(3)
_cell_length_c 7.9000(19)
_cell_measurement_reflns_used 4122
_cell_measurement_temperature 100
_cell_measurement_theta_max 24.95
_cell_measurement_theta_min 2.29
_cell_volume 2501.1(10)
_computing_cell_refinement 'SAINT v8.34A (Bruker, 2013)'
_computing_data_reduction 'SAINT v8.34A (Bruker, 2013)'
_computing_molecular_graphics 'Olex2 (Dolomanov et al., 2009)'
_computing_publication_material 'Olex2 (Dolomanov et al., 2009)'
_computing_structure_refinement 'ShelXL (Sheldrick, 2015)'
_computing_structure_solution 'SIR2004 (Burla et al., 2007)'
_diffrn_ambient_temperature 100
_diffrn_measured_fraction_theta_full 0.993
_diffrn_measured_fraction_theta_max 0.993
_diffrn_measurement_device_type 'Bruker APEX-II CCD'
_diffrn_measurement_method '\f and \w scans'
_diffrn_radiation_type MoK\a
_diffrn_radiation_wavelength 0.71073
_diffrn_reflns_av_R_equivalents 0.0446
_diffrn_reflns_av_unetI/netI 0.0481
_diffrn_reflns_Laue_measured_fraction_full 0.993
_diffrn_reflns_Laue_measured_fraction_max 0.993
_diffrn_reflns_limit_h_max 29
_diffrn_reflns_limit_h_min -28
_diffrn_reflns_limit_k_max 10
_diffrn_reflns_limit_k_min -15
_diffrn_reflns_limit_l_max 9
_diffrn_reflns_limit_l_min -9
_diffrn_reflns_number 12684
_diffrn_reflns_point_group_measured_fraction_full 0.962
_diffrn_reflns_point_group_measured_fraction_max 0.962
_diffrn_reflns_theta_full 25.024
_diffrn_reflns_theta_max 25.024
_diffrn_reflns_theta_min 4.154
_diffrn_standards_number 0
_exptl_absorpt_coefficient_mu 0.861
_exptl_absorpt_correction_T_max 0.7452
_exptl_absorpt_correction_T_min 0.6470
_exptl_absorpt_correction_type psi-scan
_exptl_absorpt_process_details
;
SADABS-2014/5 (Bruker,2014/5) was used for absorption correction.
wR2(int) was 0.0866 before and 0.0414 after correction.
The Ratio of minimum to maximum transmission is 0.8682.
The \l/2 correction factor is Not present.
;
_exptl_crystal_colour yellow
_exptl_crystal_colour_primary yellow
_exptl_crystal_density_diffrn 1.673
_exptl_crystal_density_method 'not measured'
_exptl_crystal_description block
_exptl_crystal_F_000 1272
_exptl_crystal_size_max 0.02
_exptl_crystal_size_mid 0.02
_exptl_crystal_size_min 0.02
_refine_diff_density_max 0.876
_refine_diff_density_min -0.352
_refine_diff_density_rms 0.083
_refine_ls_abs_structure_details
;
 Flack x determined using 1550 quotients [(I+)-(I-)]/[(I+)+(I-)]
 (Parsons, Flack and Wagner, Acta Cryst. B69 (2013) 249-259).
;
_refine_ls_abs_structure_Flack -0.01(3)
_refine_ls_extinction_method none
_refine_ls_goodness_of_fit_ref 1.041
_refine_ls_hydrogen_treatment constr
_refine_ls_matrix_type full
_refine_ls_number_parameters 321
_refine_ls_number_reflns 4256
_refine_ls_number_restraints 1
_refine_ls_restrained_S_all 1.040
_refine_ls_R_factor_all 0.0411
_refine_ls_R_factor_gt 0.0357
_refine_ls_shift/su_max 0.001
_refine_ls_shift/su_mean 0.000
_refine_ls_structure_factor_coef Fsqd
_refine_ls_weighting_details 'w=1/[\s^2^(Fo^2^)+(0.0488P)^2^] where P=(Fo^2^+2Fc^2^)/3'
_refine_ls_weighting_scheme calc
_refine_ls_wR_factor_gt 0.0820
_refine_ls_wR_factor_ref 0.0865
_reflns_Friedel_coverage 0.794
_reflns_Friedel_fraction_full 0.924
_reflns_Friedel_fraction_max 0.924
_reflns_number_gt 3906
_reflns_number_total 4256
_reflns_threshold_expression 'I > 2\s(I)'
_cod_data_source_file c7qo01061c2.cif
_cod_data_source_block complex1c
_cod_original_cell_volume 2501.0(10)
_cod_database_code 1553961
_shelx_shelxl_version_number 2016/6
_shelx_space_group_comment
;
The symmetry employed for this shelxl refinement is uniquely defined
by the following loop, which should always be used as a source of
symmetry information in preference to the above space-group names.
They are only intended as comments.
;
_olex2_refinement_description
;
1. Fixed Uiso
 At 1.2 times of:
  All C(H) groups, All N(H) groups
 At 1.5 times of:
  All C(H,H,H) groups
2.a Ternary CH refined with riding coordinates:
 C2(H2)
2.b Aromatic/amide H refined with riding coordinates:
 N1(H1), C7(H7), N4(H4), C8(H8), C15(H15), C20(H20), C18(H18), C4(H4A),
 C19(H19), C13(H13), C5(H5), C14(H14)
2.c Idealised Me refined as rotating group:
 C10(H10A,H10B,H10C), C3(H3A,H3B,H3C), C1(H1A,H1B,H1C), C11(H11A,H11B,H11C),
 C22(H22A,H22B,H22C)
;
_olex2_submission_special_instructions 'No special instructions were received'

loop_
_space_group_symop_operation_xyz
'x, y, z'
'-x, -y, z+1/2'
'-x+1/2, y+1/2, z+1/2'
'x+1/2, -y+1/2, z'

loop_
_atom_site_label
_atom_site_type_symbol
_atom_site_fract_x
_atom_site_fract_y
_atom_site_fract_z
_atom_site_U_iso_or_equiv
_atom_site_adp_type
_atom_site_occupancy
_atom_site_site_symmetry_order
_atom_site_calc_flag
_atom_site_refinement_flags_posn
Ru Ru 0.94556(2) 0.21094(3) 0.67726(8) 0.01469(15) Uani 1 1 d .
Cl Cl 0.96426(7) 0.18034(13) 0.3835(2) 0.0220(4) Uani 1 1 d .
P1 P 0.84458(7) -0.19544(12) 0.6319(2) 0.0242(5) Uani 1 1 d .
F6 F 0.87129(14) -0.0967(3) 0.5398(5) 0.0304(9) Uani 1 1 d .
F3 F 0.81753(17) -0.2936(3) 0.7241(5) 0.0351(12) Uani 1 1 d .
F5 F 0.8192(2) -0.1212(3) 0.7726(7) 0.0563(15) Uani 1 1 d .
F1 F 0.87075(18) -0.2701(3) 0.4919(6) 0.0412(11) Uani 1 1 d .
F4 F 0.79117(16) -0.1828(3) 0.5199(7) 0.0531(14) Uani 1 1 d .
N1 N 1.0637(2) 0.3252(5) 0.6032(8) 0.0257(13) Uani 1 1 d .
H1 H 1.053238 0.261847 0.579070 0.031 Uiso 1 1 calc R
C7 C 0.9541(3) 0.2191(5) 0.9532(9) 0.0195(17) Uani 1 1 d .
H7 H 0.953086 0.277087 1.026777 0.023 Uiso 1 1 calc R
N3 N 0.8741(2) 0.2899(4) 0.5969(7) 0.0216(12) Uani 1 1 d .
N2 N 0.9721(2) 0.3630(4) 0.6421(6) 0.0230(13) Uani 1 1 d .
N4 N 0.8243(2) 0.1421(4) 0.5276(8) 0.0308(15) Uani 1 1 d .
H4 H 0.855259 0.107416 0.530562 0.037 Uiso 1 1 calc R
C8 C 1.0047(2) 0.1863(4) 0.8827(8) 0.0179(13) Uani 1 1 d .
H8 H 1.037088 0.222813 0.911545 0.021 Uiso 1 1 calc R
C10 C 1.0609(2) 0.0697(4) 0.6870(14) 0.0259(14) Uani 1 1 d .
H10A H 1.055538 0.067669 0.564163 0.039 Uiso 1 1 calc GR
H10B H 1.071657 0.001029 0.727304 0.039 Uiso 1 1 calc GR
H10C H 1.089764 0.119528 0.714471 0.039 Uiso 1 1 calc GR
C2 C 0.8493(3) 0.1994(5) 0.9796(10) 0.0280(17) Uani 1 1 d .
H2 H 0.824233 0.200954 0.879686 0.034 Uiso 1 1 calc R
C21 C 0.8267(3) 0.2436(6) 0.5450(8) 0.0236(15) Uani 1 1 d .
C6 C 0.9057(3) 0.1659(5) 0.9141(8) 0.0211(14) Uani 1 1 d .
C15 C 0.9422(3) 0.5365(5) 0.6902(13) 0.0312(16) Uani 1 1 d .
H15 H 0.913458 0.585619 0.696880 0.037 Uiso 1 1 calc R
F2 F 0.89861(18) -0.2085(3) 0.7426(6) 0.0471(13) Uani 1 1 d .
C9 C 1.0085(2) 0.1017(5) 0.7718(8) 0.0192(14) Uani 1 1 d .
C12 C 1.0253(3) 0.3942(5) 0.6436(8) 0.0261(16) Uani 1 1 d .
C3 C 0.8271(3) 0.1192(6) 1.0998(11) 0.042(2) Uani 1 1 d .
H3A H 0.827796 0.051363 1.045016 0.063 Uiso 1 1 calc GR
H3B H 0.789399 0.136840 1.130372 0.063 Uiso 1 1 calc GR
H3C H 0.849733 0.117393 1.202218 0.063 Uiso 1 1 calc GR
C20 C 0.7803(3) 0.3075(6) 0.5115(11) 0.038(2) Uani 1 1 d .
H20 H 0.746652 0.277422 0.477322 0.046 Uiso 1 1 calc R
C1 C 0.8486(3) 0.3071(5) 1.0565(10) 0.0320(19) Uani 1 1 d .
H1A H 0.870386 0.307527 1.160559 0.048 Uiso 1 1 calc GR
H1B H 0.810796 0.326702 1.082815 0.048 Uiso 1 1 calc GR
H1C H 0.864049 0.356495 0.975604 0.048 Uiso 1 1 calc GR
C18 C 0.8323(3) 0.4568(6) 0.5755(11) 0.042(2) Uani 1 1 d .
H18 H 0.834954 0.529805 0.584832 0.050 Uiso 1 1 calc R
C4 C 0.9592(2) 0.0456(5) 0.7373(8) 0.0204(14) Uani 1 1 d .
H4A H 0.960443 -0.013330 0.665770 0.024 Uiso 1 1 calc R
C19 C 0.7846(3) 0.4100(6) 0.5287(12) 0.047(2) Uani 1 1 d .
H19 H 0.753338 0.451645 0.507552 0.056 Uiso 1 1 calc R
C13 C 1.0381(3) 0.4973(5) 0.6925(11) 0.0318(16) Uani 1 1 d .
H13 H 1.074951 0.518693 0.706886 0.038 Uiso 1 1 calc R
C11 C 1.1219(3) 0.3484(6) 0.5967(10) 0.0373(18) Uani 1 1 d .
H11A H 1.128262 0.405435 0.517560 0.056 Uiso 1 1 calc GR
H11B H 1.142005 0.287229 0.558574 0.056 Uiso 1 1 calc GR
H11C H 1.134660 0.368306 0.709758 0.056 Uiso 1 1 calc GR
C5 C 0.9096(3) 0.0764(5) 0.8074(8) 0.0223(14) Uani 1 1 d .
H5 H 0.877591 0.037345 0.784072 0.027 Uiso 1 1 calc R
C17 C 0.8770(3) 0.3933(5) 0.6090(9) 0.0286(16) Uani 1 1 d .
C16 C 0.9315(3) 0.4354(5) 0.6522(10) 0.0304(17) Uani 1 1 d .
C22 C 0.7731(3) 0.0831(6) 0.5035(11) 0.0371(19) Uani 1 1 d .
H22A H 0.756210 0.102989 0.395867 0.056 Uiso 1 1 calc GR
H22B H 0.747893 0.098197 0.596645 0.056 Uiso 1 1 calc GR
H22C H 0.781367 0.009058 0.502014 0.056 Uiso 1 1 calc GR
C14 C 0.9954(3) 0.5652(5) 0.7183(9) 0.0356(19) Uani 1 1 d .
H14 H 1.003058 0.633273 0.756443 0.043 Uiso 1 1 calc R

loop_
_atom_site_aniso_label
_atom_site_aniso_U_11
_atom_site_aniso_U_22
_atom_site_aniso_U_33
_atom_site_aniso_U_23
_atom_site_aniso_U_13
_atom_site_aniso_U_12
Ru 0.0162(2) 0.0143(2) 0.0136(2) -0.0004(3) -0.0014(3) 0.00051(17)
Cl 0.0296(9) 0.0214(8) 0.0151(9) -0.0004(7) -0.0001(7) -0.0013(8)
P1 0.0189(8) 0.0215(8) 0.0321(14) -0.0043(7) 0.0064(7) -0.0030(6)
F6 0.030(2) 0.027(2) 0.034(2) 0.0014(17) 0.0044(18) -0.0076(17)
F3 0.036(2) 0.027(2) 0.042(3) -0.0007(17) 0.014(2) -0.0100(16)
F5 0.067(3) 0.031(2) 0.072(4) -0.021(2) 0.049(3) -0.013(2)
F1 0.045(3) 0.035(2) 0.044(3) -0.014(2) 0.022(2) -0.008(2)
F4 0.021(2) 0.047(3) 0.091(4) 0.012(3) -0.014(3) -0.005(2)
N1 0.023(3) 0.029(3) 0.025(3) 0.002(3) -0.002(2) -0.010(2)
C7 0.021(4) 0.029(4) 0.008(4) -0.003(3) 0.002(3) -0.006(3)
N3 0.022(3) 0.025(3) 0.018(3) -0.001(2) -0.002(3) 0.006(2)
N2 0.045(3) 0.011(2) 0.014(4) -0.003(2) -0.011(3) -0.003(2)
N4 0.020(3) 0.035(4) 0.037(4) 0.002(3) -0.010(3) 0.002(3)
C8 0.016(3) 0.024(3) 0.013(3) 0.005(3) -0.002(3) -0.004(3)
C10 0.024(3) 0.019(3) 0.035(4) -0.001(4) -0.001(4) 0.004(2)
C2 0.016(3) 0.037(4) 0.032(5) -0.003(3) 0.002(3) -0.002(3)
C21 0.018(3) 0.037(4) 0.016(4) 0.000(3) -0.002(3) 0.007(3)
C6 0.025(3) 0.020(3) 0.019(4) 0.005(3) 0.002(3) 0.001(3)
C15 0.056(4) 0.015(3) 0.022(4) -0.004(4) -0.001(4) 0.004(3)
F2 0.041(3) 0.047(3) 0.053(3) 0.011(2) -0.019(2) -0.014(2)
C9 0.019(3) 0.016(3) 0.023(4) 0.005(3) -0.003(3) 0.002(3)
C12 0.038(4) 0.022(3) 0.019(5) 0.002(3) 0.003(3) -0.008(3)
C3 0.030(4) 0.054(5) 0.041(5) -0.006(4) 0.011(4) -0.005(4)
C20 0.021(4) 0.044(5) 0.049(6) 0.004(4) -0.011(4) 0.009(3)
C1 0.024(4) 0.039(4) 0.034(5) -0.009(3) 0.006(3) 0.003(3)
C18 0.049(5) 0.032(4) 0.044(5) -0.006(4) -0.003(4) 0.013(4)
C4 0.030(3) 0.011(3) 0.020(4) 0.001(2) -0.005(3) 0.000(3)
C19 0.032(4) 0.047(5) 0.061(6) -0.001(4) -0.009(4) 0.023(4)
C13 0.043(3) 0.030(3) 0.023(4) -0.003(4) 0.007(4) -0.017(3)
C11 0.032(4) 0.050(5) 0.030(4) 0.003(4) 0.002(3) -0.013(4)
C5 0.025(3) 0.022(3) 0.020(4) 0.000(3) -0.003(3) -0.007(3)
C17 0.036(4) 0.026(4) 0.024(4) -0.003(3) -0.005(3) 0.012(3)
C16 0.049(4) 0.017(3) 0.025(5) -0.001(3) 0.012(4) 0.000(3)
C22 0.023(4) 0.042(4) 0.046(5) 0.005(4) -0.010(3) -0.006(3)
C14 0.070(5) 0.015(3) 0.022(5) -0.002(3) 0.009(4) -0.010(3)

loop_
_atom_type_symbol
_atom_type_description
_atom_type_scat_dispersion_real
_atom_type_scat_dispersion_imag
_atom_type_scat_source
C C 0.0033 0.0016 'International Tables Vol C Tables 4.2.6.8 and 6.1.1.4'
H H 0.0000 0.0000 'International Tables Vol C Tables 4.2.6.8 and 6.1.1.4'
N N 0.0061 0.0033 'International Tables Vol C Tables 4.2.6.8 and 6.1.1.4'
F F 0.0171 0.0103 'International Tables Vol C Tables 4.2.6.8 and 6.1.1.4'
P P 0.1023 0.0942 'International Tables Vol C Tables 4.2.6.8 and 6.1.1.4'
Cl Cl 0.1484 0.1585 'International Tables Vol C Tables 4.2.6.8 and 6.1.1.4'
Ru Ru -1.2594 0.8363 'International Tables Vol C Tables 4.2.6.8 and 6.1.1.4'

loop_
_geom_angle_atom_site_label_1
_geom_angle_atom_site_label_2
_geom_angle_atom_site_label_3
_geom_angle
C7 Ru Cl 162.15(18)
C7 Ru C8 37.8(2)
C7 Ru C9 68.3(2)
C7 Ru C4 79.6(2)
C7 Ru C5 67.2(2)
N3 Ru Cl 86.96(17)
N3 Ru C7 110.7(2)
N3 Ru C8 146.4(2)
N3 Ru C6 91.0(2)
N3 Ru C9 168.2(2)
N3 Ru C4 130.8(2)
N3 Ru C5 101.1(2)
N2 Ru Cl 88.16(14)
N2 Ru C7 93.3(2)
N2 Ru N3 76.3(2)
N2 Ru C8 91.7(2)
N2 Ru C6 120.2(2)
N2 Ru C9 115.4(2)
N2 Ru C4 152.9(2)
N2 Ru C5 158.3(2)
C8 Ru Cl 124.43(17)
C8 Ru C9 37.1(2)
C8 Ru C4 66.6(2)
C8 Ru C5 78.6(2)
C6 Ru Cl 150.24(17)
C6 Ru C7 37.4(2)
C6 Ru C8 67.8(2)
C6 Ru C9 81.4(2)
C6 Ru C4 68.1(2)
C6 Ru C5 38.2(2)
C9 Ru Cl 95.05(17)
C4 Ru Cl 91.07(17)
C4 Ru C9 37.7(2)
C5 Ru Cl 113.36(18)
C5 Ru C9 67.4(2)
C5 Ru C4 36.7(2)
F3 P1 F6 179.6(2)
F5 P1 F6 89.7(2)
F5 P1 F3 90.1(2)
F5 P1 F1 179.3(3)
F1 P1 F6 90.3(2)
F1 P1 F3 90.0(2)
F4 P1 F6 90.0(2)
F4 P1 F3 89.7(2)
F4 P1 F5 90.4(3)
F4 P1 F1 90.3(3)
F4 P1 F2 179.4(3)
F2 P1 F6 89.8(2)
F2 P1 F3 90.5(2)
F2 P1 F5 90.2(3)
F2 P1 F1 89.1(3)
C12 N1 C11 123.9(6)
C8 C7 Ru 71.3(4)
C6 C7 Ru 71.2(4)
C6 C7 C8 120.1(6)
C21 N3 Ru 125.2(4)
C17 N3 Ru 114.6(4)
C17 N3 C21 120.0(6)
C12 N2 Ru 125.1(4)
C12 N2 C16 119.3(5)
C16 N2 Ru 114.3(4)
C21 N4 C22 124.3(6)
C7 C8 Ru 70.9(4)
C9 C8 Ru 72.3(4)
C9 C8 C7 122.3(6)
C3 C2 C6 109.9(6)
C3 C2 C1 112.1(6)
C1 C2 C6 113.9(6)
N3 C21 C20 118.3(6)
N4 C21 N3 120.2(6)
N4 C21 C20 121.5(6)
C7 C6 Ru 71.4(4)
C7 C6 C2 123.0(6)
C7 C6 C5 117.9(6)
C2 C6 Ru 127.8(5)
C5 C6 Ru 71.5(4)
C5 C6 C2 119.1(6)
C16 C15 C14 118.5(6)
C8 C9 Ru 70.6(3)
C8 C9 C10 123.2(5)
C8 C9 C4 117.3(6)
C10 C9 Ru 128.1(5)
C4 C9 Ru 71.1(3)
C4 C9 C10 119.5(6)
N1 C12 N2 118.1(5)
N1 C12 C13 122.5(6)
N2 C12 C13 119.3(6)
C19 C20 C21 119.6(7)
C19 C18 C17 117.3(7)
C9 C4 Ru 71.2(3)
C5 C4 Ru 71.2(4)
C5 C4 C9 120.8(6)
C20 C19 C18 122.3(7)
C14 C13 C12 118.2(6)
C6 C5 Ru 70.3(4)
C4 C5 Ru 72.2(4)
C4 C5 C6 121.5(6)
N3 C17 C18 122.3(6)
N3 C17 C16 115.4(6)
C18 C17 C16 122.2(6)
N2 C16 C17 112.8(5)
C15 C16 N2 121.9(6)
C15 C16 C17 125.1(6)
C15 C14 C13 121.3(6)

loop_
_geom_bond_atom_site_label_1
_geom_bond_atom_site_label_2
_geom_bond_distance
Ru Cl 2.3984(19)
Ru C7 2.192(7)
Ru N3 2.121(5)
Ru N2 2.092(5)
Ru C8 2.197(6)
Ru C6 2.189(6)
Ru C9 2.220(6)
Ru C4 2.218(6)
Ru C5 2.205(6)
P1 F6 1.609(4)
P1 F3 1.608(4)
P1 F5 1.595(4)
P1 F1 1.602(4)
P1 F4 1.586(5)
P1 F2 1.593(5)
N1 C12 1.336(8)
N1 C11 1.455(8)
C7 C8 1.421(9)
C7 C6 1.404(9)
N3 C21 1.369(8)
N3 C17 1.345(8)
N2 C12 1.361(8)
N2 C16 1.369(8)
N4 C21 1.323(9)
N4 C22 1.478(8)
C8 C9 1.407(9)
C10 C9 1.504(9)
C2 C6 1.535(9)
C2 C3 1.508(10)
C2 C1 1.521(8)
C21 C20 1.427(9)
C6 C5 1.437(9)
C15 C16 1.368(9)
C15 C14 1.371(10)
C9 C4 1.432(8)
C12 C13 1.425(9)
C20 C19 1.338(11)
C18 C19 1.366(11)
C18 C17 1.392(9)
C4 C5 1.392(9)
C13 C14 1.379(10)
C17 C16 1.481(9)
